data_7124065
loop_
_publ_author_name
'Song, Jianxin'
'Wu, Tongjing'
'Kim, Taeyeon'
'Yin, Bangshao'
'Wang, Kaisheng'
'Xu, Ling'
'Zhou, Mingbo'
'Kim, Dongho'

_publ_section_title
;
 Carbazole-Containing Porphyrinoid and its Oligomers
;
_journal_name_full 'Chemical Communications'
_journal_paper_doi 10.1039/C9CC06114B
_journal_year 2019
_chemical_formula_moiety '2(C52 H52 N4), C2 H3 N, C7 H8'
_chemical_formula_sum 'C113 H115 N9'
_chemical_formula_weight 1599.13
_space_group_crystal_system triclinic
_space_group_IT_number 2
_space_group_name_Hall '-P 1'
_space_group_name_H-M_alt 'P -1'
_symmetry_space_group_name_Hall '-P 1'
_symmetry_space_group_name_H-M 'P -1'
_atom_sites_solution_hydrogens geom
_atom_sites_solution_primary direct
_audit_creation_date 2017-07-13
_audit_creation_method
;
Olex2 1.2
(compiled 2017.03.28 svn.r3405 for OlexSys, GUI svn.r5337)
;
_audit_update_record
;
2019-06-10 deposited with the CCDC.    2019-08-28 downloaded from the CCDC.
;
_cell_angle_alpha 99.6885(12)
_cell_angle_beta 106.9925(12)
_cell_angle_gamma 99.9700(12)
_cell_formula_units_Z 2
_cell_length_a 14.3365(2)
_cell_length_b 16.9978(3)
_cell_length_c 21.8178(3)
_cell_measurement_reflns_used 21743
_cell_measurement_temperature 100.01(10)
_cell_measurement_theta_max 72.5320
_cell_measurement_theta_min 4.1370
_cell_volume 4870.76(14)
_computing_cell_refinement 'CrysAlisPro 1.171.38.46 (Rigaku OD, 2015)'
_computing_data_collection 'CrysAlisPro 1.171.38.46 (Rigaku OD, 2015)'
_computing_data_reduction 'CrysAlisPro 1.171.38.46 (Rigaku OD, 2015)'
_computing_molecular_graphics 'Olex2 (Dolomanov et al., 2009)'
_computing_publication_material 'Olex2 (Dolomanov et al., 2009)'
_computing_structure_refinement 'ShelXL (Sheldrick, 2015)'
_computing_structure_solution 'SIR2004 (Burla et al., 2007)'
_diffrn_ambient_environment N~2~
_diffrn_ambient_temperature 100.01(10)
_diffrn_detector 'CCD plate'
_diffrn_detector_area_resol_mean 8.0697
_diffrn_detector_type EosS2
_diffrn_measured_fraction_theta_full 0.999
_diffrn_measured_fraction_theta_max 0.999
_diffrn_measurement_details
;
List of Runs (angles in degrees, time in seconds):

  # Type    Start    End  Width  t~exp~   \w     \q     \k     \f   Frames
#--------------------------------------------------------------------------
  1  \w     18.00  69.00   1.00    5.00    --   34.48  38.00 -60.00   51
  2  \w     72.00  99.00   1.00    5.00    --   34.48  38.00 -60.00   27
  3  \w     73.00 100.00   1.00    5.00    --   34.48  77.00   0.00   27
  4  \w     75.00 104.00   1.00    5.00    --   34.48  38.00  60.00   29
  5  \w     77.00 102.00   1.00    5.00    --   34.48  57.00 120.00   25
  6  \w     77.00 102.00   1.00    5.00    --   34.48  77.00 150.00   25
  7  \w     74.00 101.00   1.00    5.00    --   34.48  77.00-120.00   27
  8  \w     60.00  87.00   1.00    5.00    --   34.48  77.00-150.00   27
  9  \w     19.00  89.00   1.00    5.00    --   34.48  57.00-150.00   70
 10  \w     17.00  63.00   1.00    5.00    --   34.48  77.00-120.00   46
 11  \w      8.00  45.00   1.00    5.00    --   34.48  77.00-150.00   37
 12  \w      8.00  85.00   1.00    5.00    --   34.48  77.00 -60.00   77
 13  \w     72.00 100.00   1.00    5.00    --   34.48  57.00  60.00   28
 14  \w     81.00 107.00   1.00   20.00    --  107.46  77.00 150.00   26
 15  \w    123.00 175.00   1.00   20.00    --  107.46  77.00 120.00   52
 16  \w    141.00 168.00   1.00   20.00    --  107.46  77.00 150.00   27
 17  \w    121.00 167.00   1.00   20.00    --  107.46  77.00  60.00   46
 18  \w    121.00 172.00   1.00   20.00    --  107.46  77.00  30.00   51
 19  \w    116.00 173.00   1.00   20.00    --  107.46  77.00 -30.00   57
 20  \w    122.00 174.00   1.00   20.00    --  107.46  77.00-120.00   52
 21  \w    146.00 173.00   1.00   20.00    --  107.46  77.00-180.00   27
 22  \w    121.00 172.00   1.00   20.00    --  107.46  77.00-150.00   51
 23  \w    123.00 165.00   1.00   20.00    --  107.46  30.00-180.00   42
 24  \w    115.00 175.00   1.00   20.00    --  107.46  77.00 -60.00   60
 25  \w     89.00 115.00   1.00   20.00    --  107.46  61.00-150.00   26
 26  \w     89.00 162.00   1.00   20.00    --  107.46  61.00-180.00   73
 27  \w     87.00 113.00   1.00   20.00    --  107.46  30.00 -90.00   26
 28  \w     89.00 115.00   1.00   20.00    --  107.46  61.00 -60.00   26
 29  \w     89.00 116.00   1.00   20.00    --  107.46  61.00 -30.00   27
 30  \w     89.00 115.00   1.00   20.00    --  107.46  61.00   0.00   26
 31  \w     89.00 115.00   1.00   20.00    --  107.46  61.00  30.00   26
 32  \w     89.00 115.00   1.00   20.00    --  107.46  61.00  60.00   26
 33  \w     89.00 116.00   1.00   20.00    --  107.46  61.00  90.00   27
 34  \w     89.00 115.00   1.00   20.00    --  107.46  61.00 120.00   26
 35  \w     90.00 115.00   1.00   20.00    --  107.46  61.00 150.00   25
 36  \w     86.00 119.00   1.00   20.00    --  107.46  30.00  90.00   33
 37  \w     86.00 113.00   1.00   20.00    --  107.46  30.00 120.00   27
 38  \w     86.00 121.00   1.00   20.00    --  107.46  30.00 150.00   35
 39  \w     81.00 107.00   1.00   20.00    --  107.46  77.00 120.00   26
 40  \w     81.00 175.00   1.00   20.00    --  107.46  77.00  90.00   94
 41  \w     86.00 167.00   1.00   20.00    --  107.46  30.00 -60.00   81
 42  \w     89.00 115.00   1.00   20.00    --  107.46  61.00-120.00   26
 43  \w     89.00 115.00   1.00   20.00    --  107.46  61.00 -90.00   26
 44  \w     81.00 113.00   1.00   20.00    --  107.46  77.00-120.00   32
 45  \w     81.00 107.00   1.00   20.00    --  107.46  77.00-180.00   26
 46  \w     81.00 107.00   1.00   20.00    --  107.46  77.00-150.00   26
 47  \w     86.00 114.00   1.00   20.00    --  107.46  30.00-120.00   28
 48  \w     86.00 112.00   1.00   20.00    --  107.46  30.00-150.00   26
 49  \w     86.00 113.00   1.00   20.00    --  107.46  30.00-180.00   27
 50  \w     81.00 107.00   1.00   20.00    --  107.46  77.00 -90.00   26
 51  \w     81.00 107.00   1.00   20.00    --  107.46  77.00 -60.00   26
 52  \w     81.00 107.00   1.00   20.00    --  107.46  77.00 -30.00   26
 53  \w     81.00 171.00   1.00   20.00    --  107.46  77.00   0.00   90
 54  \w     86.00 118.00   1.00   20.00    --  107.46  30.00 -30.00   32
 55  \w     87.00 113.00   1.00   20.00    --  107.46  30.00  30.00   26
 56  \w     86.00 114.00   1.00   20.00    --  107.46  30.00  60.00   28
 57  \w     81.00 115.00   1.00   20.00    --  107.46  77.00  30.00   34
 58  \w     86.00 114.00   1.00   20.00    --  107.46  30.00   0.00   28
 59  \w     81.00 107.00   1.00   20.00    --  107.46  77.00  60.00   26
 60  \w     21.00  71.00   1.00    5.00    --   34.48  57.00  60.00   50
 61  \w     18.00  61.00   1.00    5.00    --   34.48  57.00 120.00   43
 62  \w     17.00  44.00   1.00    5.00    --   34.48  38.00  60.00   27
 63  \w      8.00  72.00   1.00    5.00    --   34.48  77.00   0.00   64
 64  \w     -1.00  27.00   1.00    5.00    --   34.48  93.00  53.75   28
 65  \w      8.00  74.00   1.00    5.00    --   34.48  77.00 150.00   66
 66  \w     -4.00 104.00   1.00    5.00    --   34.48   0.00   0.00  108
 67  \w     45.00 109.00   1.00   20.00    --  107.46 -94.00  30.00   64
 68  \w     48.00 124.00   1.00   20.00    --  107.46 -61.00  30.00   76
 69  \w    107.00 133.00   1.00   20.00    --  107.46 -77.00-120.00   26
 70  \w     49.00 105.00   1.00   20.00    --  107.46 -94.00-150.00   56
 71  \w     47.00 114.00   1.00   20.00    --  107.46-111.00 -30.00   67
 72  \w     40.00  79.00   1.00   20.00    --  107.46 -77.00-120.00   39
 73  \w     37.00 110.00   1.00   20.00    --  107.46-111.00-180.00   73
 74  \w     23.00  87.00   1.00    5.00    --   34.48-125.00 -30.00   64
 75  \w     24.00  88.00   1.00    5.00    --   34.48-125.00  30.00   64
 76  \w      8.00  73.00   1.00    5.00    --   34.48 -99.00 150.00   65
 77  \w    -32.00  51.00   1.00    5.00    --   34.48 -57.00  30.00   83
 78  \w    -35.00 104.00   1.00    5.00    --   34.48   0.00-150.00  139
 79  \w    -33.00  49.00   1.00    5.00    --   34.48 -57.00-180.00   82
;
_diffrn_measurement_device 'four-circle diffractometer'
_diffrn_measurement_device_type 'SuperNova, Dual, Cu at zero, EosS2'
_diffrn_measurement_method '\w scans'
_diffrn_orient_matrix_type 'CrysAlisPro convention (1999,Acta A55,543-557)'
_diffrn_orient_matrix_UB_11 -0.0337577000
_diffrn_orient_matrix_UB_12 0.0093231000
_diffrn_orient_matrix_UB_13 0.0611693000
_diffrn_orient_matrix_UB_21 0.1065923000
_diffrn_orient_matrix_UB_22 0.0493166000
_diffrn_orient_matrix_UB_23 0.0430946000
_diffrn_orient_matrix_UB_31 -0.0294525000
_diffrn_orient_matrix_UB_32 0.0802036000
_diffrn_orient_matrix_UB_33 -0.0127983000
_diffrn_radiation_monochromator mirror
_diffrn_radiation_probe x-ray
_diffrn_radiation_type CuK\a
_diffrn_radiation_wavelength 1.54184
_diffrn_reflns_av_R_equivalents 0.0428
_diffrn_reflns_av_unetI/netI 0.0394
_diffrn_reflns_Laue_measured_fraction_full 0.999
_diffrn_reflns_Laue_measured_fraction_max 0.999
_diffrn_reflns_limit_h_max 17
_diffrn_reflns_limit_h_min -17
_diffrn_reflns_limit_k_max 20
_diffrn_reflns_limit_k_min -20
_diffrn_reflns_limit_l_max 26
_diffrn_reflns_limit_l_min -26
_diffrn_reflns_number 17184
_diffrn_reflns_point_group_measured_fraction_full 0.999
_diffrn_reflns_point_group_measured_fraction_max 0.999
_diffrn_reflns_theta_full 66.601
_diffrn_reflns_theta_max 66.600
_diffrn_reflns_theta_min 4.104
_diffrn_source 'micro-focus sealed X-ray tube'
_diffrn_source_type 'SuperNova (Cu) X-ray Source'
_exptl_absorpt_coefficient_mu 0.484
_exptl_absorpt_correction_T_max 1.00000
_exptl_absorpt_correction_T_min 0.73147
_exptl_absorpt_correction_type multi-scan
_exptl_absorpt_process_details
;
CrysAlisPro 1.171.38.46 (Rigaku Oxford Diffraction, 2015)
Empirical absorption correction using spherical harmonics,
 implemented in SCALE3 ABSPACK scaling algorithm.
;
_exptl_crystal_colour brown
_exptl_crystal_colour_primary brown
_exptl_crystal_density_diffrn 1.090
_exptl_crystal_description block
_exptl_crystal_F_000 1712
_exptl_crystal_size_max 0.15
_exptl_crystal_size_mid 0.07
_exptl_crystal_size_min 0.03
_platon_squeeze_details
;
;
_refine_diff_density_max 0.882
_refine_diff_density_min -0.537
_refine_diff_density_rms 0.060
_refine_ls_extinction_method none
_refine_ls_goodness_of_fit_ref 1.050
_refine_ls_hydrogen_treatment constr
_refine_ls_matrix_type full
_refine_ls_number_parameters 1113
_refine_ls_number_reflns 17184
_refine_ls_number_restraints 42
_refine_ls_restrained_S_all 1.100
_refine_ls_R_factor_all 0.0748
_refine_ls_R_factor_gt 0.0605
_refine_ls_shift/su_max 0.000
_refine_ls_shift/su_mean 0.000
_refine_ls_structure_factor_coef Fsqd
_refine_ls_weighting_details 'w=1/[\s^2^(Fo^2^)+(0.1088P)^2^+1.9940P] where P=(Fo^2^+2Fc^2^)/3'
_refine_ls_weighting_scheme calc
_refine_ls_wR_factor_gt 0.1714
_refine_ls_wR_factor_ref 0.1829
_reflns_Friedel_coverage 0.000
_reflns_number_gt 13761
_reflns_number_total 17184
_reflns_threshold_expression 'I > 2\s(I)'
_cod_data_source_file c9cc06114b2.cif
_cod_data_source_block exp_206-sr
_cod_original_cell_volume 4870.73(13)
_cod_database_code 7124065
_shelx_shelxl_version_number 2016/6
_shelx_space_group_comment
;
The symmetry employed for this shelxl refinement is uniquely defined
by the following loop, which should always be used as a source of
symmetry information in preference to the above space-group names.
They are only intended as comments.
;
_reflns_odcompleteness_completeness 99.89
_reflns_odcompleteness_iscentric 1
_reflns_odcompleteness_theta 66.97
_olex2_refinement_description
;
1. Fixed Uiso
 At 1.2 times of:
  All C(H) groups, All N(H) groups
 At 1.5 times of:
  All C(H,H,H) groups
2. Uiso/Uaniso restraints and constraints
Uanis(C111) \\sim Ueq, Uanis(C105) \\sim Ueq, Uanis(C110) \\sim Ueq,
Uanis(C108) \\sim Ueq, Uanis(C107) \\sim Ueq, Uanis(C106) \\sim Ueq,
Uanis(C109) \\sim Ueq: with sigma of 0.005 and sigma for terminal atoms of 0.01
3.a Aromatic/amide H refined with riding coordinates:
 N1(H1), N3(H3), C3(H3A), C5(H5), C8(H8), C10(H10), C14(H14), C15(H15),
 C19(H19), C20(H20), C24(H24), C25(H25), C37(H37), C39(H39), C46(H46), C48(H48),
  N5(H5A), N7(H7), C55(H55), C57(H57), C60(H60), C62(H62), C66(H66), C67(H67),
 C71(H71), C72(H72), C76(H76), C77(H77), C89(H89), C91(H91), C98(H98),
 C100(H100), C109(H109), C108(H108), C107(H107), C106(H106), C105(H105)
3.b Fitted hexagon refined as free rotating group:
 C110(C109,C108,C107,C106,C105)
3.c Idealised Me refined as rotating group:
 C28(H28A,H28B,H28C), C29(H29A,H29B,H29C), C30(H30A,H30B,H30C), C32(H32A,H32B,
 H32C), C33(H33A,H33B,H33C), C34(H34A,H34B,H34C), C41(H41A,H41B,H41C), C42(H42A,
 H42B,H42C), C43(H43A,H43B,H43C), C50(H50A,H50B,H50C), C51(H51A,H51B,H51C),
 C52(H52A,H52B,H52C), C80(H80A,H80B,H80C), C81(H81A,H81B,H81C), C82(H82A,H82B,
 H82C), C84(H84A,H84B,H84C), C85(H85A,H85B,H85C), C86(H86A,H86B,H86C), C93(H93A,
 H93B,H93C), C94(H94A,H94B,H94C), C95(H95A,H95B,H95C), C102(H10A,H10B,H10C),
 C103(H10D,H10E,H10F), C104(H10G,H10H,H10I), C113(H11D,H11E,H11F), C111(H11A,
 H11B,H11C)
;
_olex2_submission_special_instructions 'No special instructions were received'
_oxdiff_exptl_absorpt_empirical_details
;
Empirical correction (ABSPACK) includes:
- Absorption correction using spherical harmonics
- Frame scaling
;
_oxdiff_exptl_absorpt_empirical_full_max 1.478
_oxdiff_exptl_absorpt_empirical_full_min 0.692

loop_
_space_group_symop_operation_xyz
'x, y, z'
'-x, -y, -z'

loop_
_atom_site_label
_atom_site_type_symbol
_atom_site_fract_x
_atom_site_fract_y
_atom_site_fract_z
_atom_site_U_iso_or_equiv
_atom_site_adp_type
_atom_site_occupancy
_atom_site_site_symmetry_order
_atom_site_calc_flag
_atom_site_refinement_flags_posn
_atom_site_refinement_flags_adp
N1 N 0.23574(12) 0.61850(10) 0.30238(8) 0.0193(3) Uani 1 1 d . .
H1 H 0.284032 0.630119 0.339273 0.023 Uiso 1 1 calc R .
N2 N 0.26409(12) 0.70637(10) 0.43361(8) 0.0177(3) Uani 1 1 d . .
N3 N 0.46964(12) 0.68179(10) 0.47701(8) 0.0165(3) Uani 1 1 d . .
H3 H 0.419092 0.665829 0.441169 0.020 Uiso 1 1 calc R .
N4 N 0.43086(12) 0.58369(10) 0.34261(8) 0.0182(3) Uani 1 1 d . .
C1 C 0.23496(15) 0.57242(13) 0.24417(10) 0.0205(4) Uani 1 1 d . .
C2 C 0.30842(15) 0.53349(12) 0.23113(10) 0.0192(4) Uani 1 1 d . .
C3 C 0.28462(15) 0.48876(13) 0.16590(10) 0.0213(4) Uani 1 1 d . .
H3A H 0.330645 0.460929 0.155854 0.026 Uiso 1 1 calc R .
C4 C 0.19599(16) 0.48377(13) 0.11545(10) 0.0245(4) Uani 1 1 d . .
C5 C 0.12583(16) 0.52405(14) 0.13049(10) 0.0263(5) Uani 1 1 d . .
H5 H 0.066438 0.521764 0.097522 0.032 Uiso 1 1 calc R .
C6 C 0.14396(16) 0.56762(14) 0.19440(10) 0.0239(4) Uani 1 1 d . .
C7 C 0.08731(16) 0.61345(13) 0.22549(10) 0.0237(4) Uani 1 1 d . .
C8 C -0.00662(16) 0.63087(14) 0.20324(10) 0.0261(5) Uani 1 1 d . .
H8 H -0.045468 0.612020 0.158983 0.031 Uiso 1 1 calc R .
C9 C -0.04303(16) 0.67622(13) 0.24657(10) 0.0241(4) Uani 1 1 d . .
C10 C 0.01773(15) 0.70296(13) 0.31297(10) 0.0221(4) Uani 1 1 d . .
H10 H -0.006890 0.732343 0.342157 0.026 Uiso 1 1 calc R .
C11 C 0.11332(15) 0.68818(12) 0.33812(10) 0.0198(4) Uani 1 1 d . .
C12 C 0.14719(15) 0.64317(12) 0.29247(10) 0.0200(4) Uani 1 1 d . .
C13 C 0.17230(14) 0.71675(12) 0.40756(10) 0.0185(4) Uani 1 1 d . .
C14 C 0.13811(15) 0.76069(13) 0.45690(10) 0.0212(4) Uani 1 1 d . .
H14 H 0.076699 0.774970 0.449813 0.025 Uiso 1 1 calc R .
C15 C 0.21298(15) 0.77656(12) 0.51483(10) 0.0204(4) Uani 1 1 d . .
H15 H 0.213173 0.803465 0.555694 0.024 Uiso 1 1 calc R .
C16 C 0.29309(14) 0.74350(12) 0.50096(9) 0.0176(4) Uani 1 1 d . .
C17 C 0.38459(14) 0.75138(12) 0.54733(9) 0.0176(4) Uani 1 1 d . .
C18 C 0.46880(14) 0.72563(12) 0.53571(9) 0.0181(4) Uani 1 1 d . .
C19 C 0.56602(15) 0.74050(13) 0.58094(9) 0.0203(4) Uani 1 1 d . .
H19 H 0.587566 0.769237 0.624729 0.024 Uiso 1 1 calc R .
C20 C 0.62416(15) 0.70509(12) 0.54920(9) 0.0197(4) Uani 1 1 d . .
H20 H 0.691742 0.706116 0.567671 0.024 Uiso 1 1 calc R .
C21 C 0.56288(14) 0.66719(12) 0.48393(9) 0.0177(4) Uani 1 1 d . .
C22 C 0.59107(14) 0.61974(12) 0.43460(10) 0.0184(4) Uani 1 1 d . .
C23 C 0.53097(15) 0.58120(12) 0.37168(10) 0.0191(4) Uani 1 1 d . .
C24 C 0.56413(15) 0.53341(13) 0.32374(10) 0.0217(4) Uani 1 1 d . .
H24 H 0.627083 0.522024 0.330846 0.026 Uiso 1 1 calc R .
C25 C 0.48604(15) 0.50893(13) 0.26720(10) 0.0228(4) Uani 1 1 d . .
H25 H 0.484447 0.477489 0.227494 0.027 Uiso 1 1 calc R .
C26 C 0.40450(15) 0.54132(12) 0.28035(9) 0.0186(4) Uani 1 1 d . .
C27 C 0.17649(17) 0.43844(15) 0.04403(10) 0.0280(5) Uani 1 1 d . .
C28 C 0.2551(2) 0.38948(18) 0.03901(12) 0.0415(6) Uani 1 1 d . .
H28A H 0.320215 0.426299 0.053689 0.062 Uiso 1 1 calc GR .
H28B H 0.239368 0.360904 -0.005948 0.062 Uiso 1 1 calc GR .
H28C H 0.254980 0.350513 0.066157 0.062 Uiso 1 1 calc GR .
C29 C 0.07322(19) 0.37803(16) 0.01709(12) 0.0369(6) Uani 1 1 d . .
H29A H 0.069979 0.340571 0.045196 0.055 Uiso 1 1 calc GR .
H29B H 0.063152 0.347844 -0.026590 0.055 Uiso 1 1 calc GR .
H29C H 0.021893 0.407885 0.015793 0.055 Uiso 1 1 calc GR .
C30 C 0.1786(2) 0.50173(17) 0.00220(11) 0.0395(6) Uani 1 1 d . .
H30A H 0.130820 0.533659 0.006348 0.059 Uiso 1 1 calc GR .
H30B H 0.161876 0.474075 -0.043113 0.059 Uiso 1 1 calc GR .
H30C H 0.244611 0.537278 0.017034 0.059 Uiso 1 1 calc GR .
C31 C -0.14806(16) 0.69406(15) 0.22425(10) 0.0274(5) Uani 1 1 d . .
C32 C -0.21989(18) 0.63457(17) 0.24485(12) 0.0359(6) Uani 1 1 d . .
H32A H -0.226739 0.579347 0.221975 0.054 Uiso 1 1 calc GR .
H32B H -0.284364 0.647706 0.233974 0.054 Uiso 1 1 calc GR .
H32C H -0.193575 0.639392 0.291492 0.054 Uiso 1 1 calc GR .
C33 C -0.18820(18) 0.68273(18) 0.14947(11) 0.0369(6) Uani 1 1 d . .
H33A H -0.139267 0.714129 0.135441 0.055 Uiso 1 1 calc GR .
H33B H -0.249183 0.701271 0.137469 0.055 Uiso 1 1 calc GR .
H33C H -0.201358 0.625683 0.128557 0.055 Uiso 1 1 calc GR .
C34 C -0.1458(2) 0.78176(16) 0.25620(12) 0.0387(6) Uani 1 1 d . .
H34A H -0.124668 0.789097 0.303208 0.058 Uiso 1 1 calc GR .
H34B H -0.211664 0.791643 0.240793 0.058 Uiso 1 1 calc GR .
H34C H -0.099592 0.819711 0.244684 0.058 Uiso 1 1 calc GR .
C35 C 0.39855(14) 0.79129(13) 0.61738(9) 0.0195(4) Uani 1 1 d . .
C36 C 0.36586(15) 0.74296(13) 0.65715(10) 0.0228(4) Uani 1 1 d . .
C37 C 0.37557(16) 0.78107(15) 0.72095(11) 0.0280(5) Uani 1 1 d . .
H37 H 0.354870 0.749559 0.747640 0.034 Uiso 1 1 calc R .
C38 C 0.41557(16) 0.86546(16) 0.74621(11) 0.0305(5) Uani 1 1 d . .
C39 C 0.44652(15) 0.91141(14) 0.70571(11) 0.0282(5) Uani 1 1 d . .
H39 H 0.473133 0.967626 0.721903 0.034 Uiso 1 1 calc R .
C40 C 0.43887(14) 0.87579(13) 0.64160(10) 0.0217(4) Uani 1 1 d . .
C41 C 0.32125(19) 0.65221(14) 0.63183(11) 0.0318(5) Uani 1 1 d . .
H41A H 0.258433 0.642946 0.597118 0.048 Uiso 1 1 calc GR .
H41B H 0.310352 0.628951 0.667039 0.048 Uiso 1 1 calc GR .
H41C H 0.366475 0.626754 0.615174 0.048 Uiso 1 1 calc GR .
C42 C 0.4250(2) 0.9047(2) 0.81588(12) 0.0475(8) Uani 1 1 d . .
H42A H 0.363301 0.885801 0.823655 0.071 Uiso 1 1 calc GR .
H42B H 0.438934 0.963311 0.821978 0.071 Uiso 1 1 calc GR .
H42C H 0.478712 0.889869 0.846293 0.071 Uiso 1 1 calc GR .
C43 C 0.47200(17) 0.92791(14) 0.59906(11) 0.0276(5) Uani 1 1 d . .
H43A H 0.530367 0.914225 0.591210 0.041 Uiso 1 1 calc GR .
H43B H 0.487843 0.984838 0.621015 0.041 Uiso 1 1 calc GR .
H43C H 0.418929 0.917951 0.557804 0.041 Uiso 1 1 calc GR .
C44 C 0.69857(14) 0.61406(12) 0.45550(9) 0.0182(4) Uani 1 1 d . .
C45 C 0.72846(15) 0.55626(12) 0.49103(9) 0.0195(4) Uani 1 1 d . .
C46 C 0.82980(15) 0.55415(13) 0.51140(10) 0.0222(4) Uani 1 1 d . .
H46 H 0.850019 0.515874 0.535070 0.027 Uiso 1 1 calc R .
C47 C 0.90095(15) 0.60777(13) 0.49715(10) 0.0240(4) Uani 1 1 d . .
C48 C 0.86866(15) 0.66312(13) 0.46015(10) 0.0233(4) Uani 1 1 d . .
H48 H 0.915282 0.698011 0.448964 0.028 Uiso 1 1 calc R .
C49 C 0.76924(15) 0.66775(12) 0.43953(9) 0.0198(4) Uani 1 1 d . .
C50 C 0.65357(16) 0.49682(13) 0.50769(11) 0.0250(4) Uani 1 1 d . .
H50A H 0.630154 0.526199 0.539513 0.037 Uiso 1 1 calc GR .
H50B H 0.685158 0.456536 0.525653 0.037 Uiso 1 1 calc GR .
H50C H 0.597795 0.469957 0.468497 0.037 Uiso 1 1 calc GR .
C51 C 1.01121(17) 0.60917(16) 0.52299(13) 0.0353(5) Uani 1 1 d . .
H51A H 1.037328 0.603882 0.487076 0.053 Uiso 1 1 calc GR .
H51B H 1.019893 0.564373 0.543962 0.053 Uiso 1 1 calc GR .
H51C H 1.046524 0.660153 0.554356 0.053 Uiso 1 1 calc GR .
C52 C 0.73783(16) 0.73057(13) 0.40111(10) 0.0248(4) Uani 1 1 d . .
H52A H 0.692705 0.702866 0.357764 0.037 Uiso 1 1 calc GR .
H52B H 0.796100 0.764644 0.397728 0.037 Uiso 1 1 calc GR .
H52C H 0.704759 0.764041 0.423472 0.037 Uiso 1 1 calc GR .
N5 N 0.27755(13) 0.01170(10) 0.19700(8) 0.0208(4) Uani 1 1 d . .
H5A H 0.255218 0.034613 0.226219 0.025 Uiso 1 1 calc R .
N6 N 0.17757(13) 0.14473(11) 0.20614(8) 0.0236(4) Uani 1 1 d . .
N7 N 0.17414(13) 0.12324(10) 0.33698(8) 0.0205(4) Uani 1 1 d . .
H7 H 0.195998 0.100114 0.307576 0.025 Uiso 1 1 calc R .
N8 N 0.27158(12) -0.01524(10) 0.32277(8) 0.0198(3) Uani 1 1 d . .
C53 C 0.27408(15) 0.03457(13) 0.13915(10) 0.0218(4) Uani 1 1 d . .
C54 C 0.23392(16) 0.09627(14) 0.11345(10) 0.0253(4) Uani 1 1 d . .
C55 C 0.24433(17) 0.10586(14) 0.05276(11) 0.0280(5) Uani 1 1 d . .
H55 H 0.219177 0.146781 0.034704 0.034 Uiso 1 1 calc R .
C56 C 0.29012(17) 0.05763(14) 0.01819(11) 0.0278(5) Uani 1 1 d . .
C57 C 0.32711(16) -0.00424(14) 0.04484(11) 0.0260(5) Uani 1 1 d . .
H57 H 0.357156 -0.037717 0.022338 0.031 Uiso 1 1 calc R .
C58 C 0.31942(15) -0.01621(13) 0.10467(10) 0.0219(4) Uani 1 1 d . .
C59 C 0.35006(15) -0.07316(13) 0.14487(10) 0.0211(4) Uani 1 1 d . .
C60 C 0.39712(15) -0.13713(13) 0.13719(10) 0.0229(4) Uani 1 1 d . .
H60 H 0.414998 -0.150293 0.099715 0.027 Uiso 1 1 calc R .
C61 C 0.41764(15) -0.18178(13) 0.18577(10) 0.0229(4) Uani 1 1 d . .
C62 C 0.38816(15) -0.16090(13) 0.24097(10) 0.0212(4) Uani 1 1 d . .
H62 H 0.401430 -0.190927 0.273117 0.025 Uiso 1 1 calc R .
C63 C 0.33971(14) -0.09718(12) 0.25043(10) 0.0200(4) Uani 1 1 d . .
C64 C 0.32201(14) -0.05319(12) 0.20111(10) 0.0199(4) Uani 1 1 d . .
C65 C 0.31128(14) -0.07844(12) 0.30873(10) 0.0197(4) Uani 1 1 d . .
C66 C 0.32417(15) -0.12522(13) 0.35971(10) 0.0218(4) Uani 1 1 d . .
H66 H 0.349042 -0.172242 0.359825 0.026 Uiso 1 1 calc R .
C67 C 0.29309(15) -0.08702(13) 0.40629(10) 0.0225(4) Uani 1 1 d . .
H67 H 0.292921 -0.101965 0.445363 0.027 Uiso 1 1 calc R .
C68 C 0.25971(15) -0.01774(12) 0.38381(10) 0.0203(4) Uani 1 1 d . .
C69 C 0.22093(15) 0.03604(13) 0.41785(10) 0.0206(4) Uani 1 1 d . .
C70 C 0.18106(15) 0.10178(13) 0.39582(10) 0.0207(4) Uani 1 1 d . .
C71 C 0.13788(15) 0.15493(13) 0.42944(10) 0.0218(4) Uani 1 1 d . .
H71 H 0.132248 0.154893 0.470829 0.026 Uiso 1 1 calc R .
C72 C 0.10517(15) 0.20739(13) 0.39013(10) 0.0219(4) Uani 1 1 d . .
H72 H 0.073974 0.248940 0.400506 0.026 Uiso 1 1 calc R .
C73 C 0.12745(14) 0.18671(12) 0.33194(10) 0.0204(4) Uani 1 1 d . .
C74 C 0.10431(15) 0.22461(13) 0.27732(10) 0.0220(4) Uani 1 1 d . .
C75 C 0.12614(16) 0.20441(13) 0.22015(11) 0.0250(4) Uani 1 1 d . .
C76 C 0.1004(2) 0.24381(15) 0.16556(11) 0.0338(5) Uani 1 1 d . .
H76 H 0.065982 0.285411 0.162628 0.041 Uiso 1 1 calc R .
C77 C 0.1359(2) 0.20849(16) 0.11992(12) 0.0365(6) Uani 1 1 d . .
H77 H 0.130771 0.220799 0.079284 0.044 Uiso 1 1 calc R .
C78 C 0.18400(17) 0.14721(14) 0.14673(11) 0.0268(5) Uani 1 1 d . .
C79 C 0.2996(2) 0.06948(17) -0.04816(12) 0.0352(5) Uani 1 1 d . .
C80 C 0.2641(2) 0.14496(18) -0.06670(13) 0.0404(6) Uani 1 1 d . .
H80A H 0.194718 0.138588 -0.070294 0.061 Uiso 1 1 calc GR .
H80B H 0.271835 0.150335 -0.108159 0.061 Uiso 1 1 calc GR .
H80C H 0.303524 0.193227 -0.033278 0.061 Uiso 1 1 calc GR .
C81 C 0.4089(2) 0.0797(2) -0.04488(15) 0.0478(7) Uani 1 1 d . .
H81A H 0.449639 0.127025 -0.010889 0.072 Uiso 1 1 calc GR .
H81B H 0.414643 0.086748 -0.086478 0.072 Uiso 1 1 calc GR .
H81C H 0.431303 0.031700 -0.035203 0.072 Uiso 1 1 calc GR .
C82 C 0.2362(3) -0.00716(19) -0.10247(12) 0.0487(7) Uani 1 1 d . .
H82A H 0.260013 -0.054464 -0.092458 0.073 Uiso 1 1 calc GR .
H82B H 0.241759 0.000047 -0.144064 0.073 Uiso 1 1 calc GR .
H82C H 0.167198 -0.014874 -0.104757 0.073 Uiso 1 1 calc GR .
C83 C 0.46534(17) -0.25503(14) 0.17660(11) 0.0273(5) Uani 1 1 d . .
C84 C 0.55206(19) -0.23453(16) 0.14961(13) 0.0363(6) Uani 1 1 d . .
H84A H 0.526785 -0.222598 0.107187 0.055 Uiso 1 1 calc GR .
H84B H 0.582018 -0.280614 0.145453 0.055 Uiso 1 1 calc GR .
H84C H 0.601557 -0.187576 0.179314 0.055 Uiso 1 1 calc GR .
C85 C 0.3842(2) -0.32739(15) 0.12631(13) 0.0374(6) Uani 1 1 d . .
H85A H 0.331060 -0.342738 0.143535 0.056 Uiso 1 1 calc GR .
H85B H 0.413258 -0.373276 0.118258 0.056 Uiso 1 1 calc GR .
H85C H 0.357798 -0.311244 0.085812 0.056 Uiso 1 1 calc GR .
C86 C 0.5067(2) -0.28135(16) 0.24077(12) 0.0358(5) Uani 1 1 d . .
H86A H 0.554941 -0.235737 0.273047 0.054 Uiso 1 1 calc GR .
H86B H 0.538321 -0.325620 0.232989 0.054 Uiso 1 1 calc GR .
H86C H 0.452691 -0.299242 0.256648 0.054 Uiso 1 1 calc GR .
C87 C 0.21470(16) 0.02348(12) 0.48290(10) 0.0215(4) Uani 1 1 d . .
C88 C 0.29542(17) 0.06020(13) 0.54076(11) 0.0247(4) Uani 1 1 d . .
C89 C 0.28638(18) 0.04698(15) 0.60039(11) 0.0293(5) Uani 1 1 d . .
H89 H 0.339016 0.072108 0.639317 0.035 Uiso 1 1 calc R .
C90 C 0.20049(19) -0.00288(16) 0.60294(12) 0.0335(5) Uani 1 1 d . .
C91 C 0.12230(18) -0.03948(14) 0.54496(12) 0.0314(5) Uani 1 1 d . .
H91 H 0.064785 -0.072975 0.546480 0.038 Uiso 1 1 calc R .
C92 C 0.12735(16) -0.02755(13) 0.48439(11) 0.0258(5) Uani 1 1 d . .
C93 C 0.39196(16) 0.11147(14) 0.53915(10) 0.0272(5) Uani 1 1 d . .
H93A H 0.429552 0.075961 0.523532 0.041 Uiso 1 1 calc GR .
H93B H 0.431057 0.143339 0.582732 0.041 Uiso 1 1 calc GR .
H93C H 0.376425 0.147578 0.510179 0.041 Uiso 1 1 calc GR .
C94 C 0.1935(2) -0.0168(2) 0.66850(14) 0.0502(7) Uani 1 1 d . .
H94A H 0.210253 0.035235 0.699254 0.075 Uiso 1 1 calc GR .
H94B H 0.239476 -0.049068 0.685246 0.075 Uiso 1 1 calc GR .
H94C H 0.126360 -0.045226 0.662501 0.075 Uiso 1 1 calc GR .
C95 C 0.04221(17) -0.06917(14) 0.42144(12) 0.0306(5) Uani 1 1 d . .
H95A H 0.018692 -0.028429 0.399445 0.046 Uiso 1 1 calc GR .
H95B H -0.011583 -0.100498 0.431451 0.046 Uiso 1 1 calc GR .
H95C H 0.065298 -0.105094 0.393307 0.046 Uiso 1 1 calc GR .
C96 C 0.05158(16) 0.29267(13) 0.28545(10) 0.0222(4) Uani 1 1 d . .
C97 C 0.10705(16) 0.37466(13) 0.30671(10) 0.0242(4) Uani 1 1 d . .
C98 C 0.05787(18) 0.43642(14) 0.31797(11) 0.0283(5) Uani 1 1 d . .
H98 H 0.094530 0.490731 0.332063 0.034 Uiso 1 1 calc R .
C99 C -0.04403(19) 0.41980(15) 0.30892(12) 0.0327(5) Uani 1 1 d . .
C100 C -0.09752(18) 0.33817(15) 0.28685(12) 0.0321(5) Uani 1 1 d . .
H100 H -0.165990 0.325967 0.280349 0.039 Uiso 1 1 calc R .
C101 C -0.05206(17) 0.27432(14) 0.27420(11) 0.0275(5) Uani 1 1 d . .
C102 C 0.21765(17) 0.39621(14) 0.31720(12) 0.0304(5) Uani 1 1 d . .
H10A H 0.250492 0.363307 0.344214 0.046 Uiso 1 1 calc GR .
H10B H 0.244885 0.453259 0.338696 0.046 Uiso 1 1 calc GR .
H10C H 0.228216 0.385815 0.275404 0.046 Uiso 1 1 calc GR .
C103 C -0.0953(2) 0.48753(17) 0.32281(16) 0.0459(7) Uani 1 1 d . .
H10D H -0.092358 0.497346 0.368048 0.069 Uiso 1 1 calc GR .
H10E H -0.164180 0.471717 0.294704 0.069 Uiso 1 1 calc GR .
H10F H -0.062148 0.536730 0.314526 0.069 Uiso 1 1 calc GR .
C104 C -0.11469(19) 0.18721(16) 0.24700(15) 0.0409(6) Uani 1 1 d . .
H10G H -0.119138 0.169294 0.201883 0.061 Uiso 1 1 calc GR .
H10H H -0.180812 0.185092 0.249486 0.061 Uiso 1 1 calc GR .
H10I H -0.083925 0.151903 0.272361 0.061 Uiso 1 1 calc GR .
N9 N 0.4364(2) 0.3029(2) 0.14186(15) 0.0657(8) Uani 1 1 d . .
C112 C 0.4208(2) 0.29445(18) 0.18843(14) 0.0435(6) Uani 1 1 d . .
C113 C 0.4004(2) 0.2841(2) 0.24775(15) 0.0472(7) Uani 1 1 d . .
H11D H 0.333411 0.289339 0.243711 0.071 Uiso 1 1 calc GR .
H11E H 0.447364 0.325438 0.284565 0.071 Uiso 1 1 calc GR .
H11F H 0.406937 0.230708 0.254547 0.071 Uiso 1 1 calc GR .
C110 C 0.0346(2) -0.0887(2) 0.16728(17) 0.1053(17) Uani 1 1 d . U
C109 C 0.0732(2) -0.1546(2) 0.18421(18) 0.0941(14) Uani 1 1 d G U
H109 H 0.078238 -0.165945 0.225142 0.113 Uiso 1 1 calc R .
C108 C 0.1042(2) -0.2036(2) 0.1399(3) 0.141(2) Uani 1 1 d G U
H108 H 0.130022 -0.247699 0.151274 0.169 Uiso 1 1 calc R .
C107 C 0.0967(3) -0.1867(3) 0.0788(2) 0.158(3) Uani 1 1 d G U
H107 H 0.117416 -0.219434 0.049156 0.189 Uiso 1 1 calc R .
C106 C 0.0581(3) -0.1207(3) 0.06184(15) 0.121(2) Uani 1 1 d G U
H106 H 0.053026 -0.109415 0.020907 0.146 Uiso 1 1 calc R .
C105 C 0.0271(2) -0.0718(2) 0.10610(19) 0.1011(16) Uani 1 1 d G U
H105 H 0.001242 -0.027661 0.094774 0.121 Uiso 1 1 calc R .
C111 C 0.0080(5) -0.0406(4) 0.2136(3) 0.135(2) Uani 1 1 d . U
H11A H -0.062660 -0.058612 0.205661 0.203 Uiso 1 1 calc GR .
H11B H 0.023336 0.015607 0.210775 0.203 Uiso 1 1 calc GR .
H11C H 0.044727 -0.045365 0.256815 0.203 Uiso 1 1 calc GR .

loop_
_atom_site_aniso_label
_atom_site_aniso_U_11
_atom_site_aniso_U_22
_atom_site_aniso_U_33
_atom_site_aniso_U_23
_atom_site_aniso_U_13
_atom_site_aniso_U_12
N1 0.0178(8) 0.0222(9) 0.0169(8) 0.0014(6) 0.0042(6) 0.0080(7)
N2 0.0179(8) 0.0178(8) 0.0172(8) 0.0032(6) 0.0060(6) 0.0043(6)
N3 0.0141(7) 0.0186(8) 0.0148(7) 0.0003(6) 0.0041(6) 0.0032(6)
N4 0.0169(8) 0.0191(8) 0.0181(8) 0.0032(6) 0.0056(6) 0.0042(6)
C1 0.0207(10) 0.0211(10) 0.0180(9) 0.0025(8) 0.0045(8) 0.0059(8)
C2 0.0205(9) 0.0189(10) 0.0191(9) 0.0034(8) 0.0072(8) 0.0068(8)
C3 0.0219(10) 0.0214(10) 0.0210(10) 0.0018(8) 0.0074(8) 0.0088(8)
C4 0.0269(11) 0.0256(11) 0.0189(10) 0.0009(8) 0.0054(8) 0.0086(9)
C5 0.0257(10) 0.0307(12) 0.0187(10) 0.0010(8) 0.0018(8) 0.0115(9)
C6 0.0227(10) 0.0275(11) 0.0202(10) 0.0027(8) 0.0044(8) 0.0103(9)
C7 0.0254(10) 0.0256(11) 0.0189(10) 0.0013(8) 0.0050(8) 0.0109(9)
C8 0.0263(11) 0.0313(12) 0.0183(10) 0.0022(8) 0.0019(8) 0.0136(9)
C9 0.0250(10) 0.0249(11) 0.0220(10) 0.0044(8) 0.0051(8) 0.0109(9)
C10 0.0235(10) 0.0230(10) 0.0201(10) 0.0016(8) 0.0077(8) 0.0090(8)
C11 0.0202(9) 0.0180(10) 0.0209(10) 0.0030(8) 0.0069(8) 0.0053(8)
C12 0.0197(9) 0.0184(10) 0.0207(10) 0.0033(8) 0.0051(8) 0.0055(8)
C13 0.0188(9) 0.0167(9) 0.0204(9) 0.0037(7) 0.0077(8) 0.0036(7)
C14 0.0175(9) 0.0230(10) 0.0228(10) 0.0029(8) 0.0073(8) 0.0055(8)
C15 0.0206(9) 0.0212(10) 0.0190(9) 0.0015(8) 0.0080(8) 0.0048(8)
C16 0.0186(9) 0.0162(9) 0.0182(9) 0.0018(7) 0.0087(7) 0.0025(7)
C17 0.0190(9) 0.0159(9) 0.0181(9) 0.0028(7) 0.0083(7) 0.0021(7)
C18 0.0190(9) 0.0173(9) 0.0179(9) 0.0027(7) 0.0074(7) 0.0032(7)
C19 0.0199(9) 0.0233(10) 0.0157(9) 0.0014(8) 0.0059(7) 0.0031(8)
C20 0.0167(9) 0.0228(10) 0.0183(9) 0.0028(8) 0.0051(7) 0.0041(8)
C21 0.0159(9) 0.0177(10) 0.0200(9) 0.0043(8) 0.0073(7) 0.0026(7)
C22 0.0175(9) 0.0169(9) 0.0213(9) 0.0036(8) 0.0083(8) 0.0029(7)
C23 0.0193(9) 0.0184(10) 0.0209(9) 0.0040(8) 0.0086(8) 0.0054(8)
C24 0.0199(9) 0.0237(10) 0.0225(10) 0.0024(8) 0.0080(8) 0.0085(8)
C25 0.0235(10) 0.0235(10) 0.0198(10) -0.0001(8) 0.0060(8) 0.0087(8)
C26 0.0213(9) 0.0171(9) 0.0172(9) 0.0027(7) 0.0069(8) 0.0043(8)
C27 0.0301(11) 0.0332(12) 0.0179(10) 0.0000(9) 0.0032(8) 0.0145(10)
C28 0.0415(14) 0.0544(17) 0.0222(11) -0.0079(11) 0.0032(10) 0.0241(12)
C29 0.0371(13) 0.0377(14) 0.0264(11) -0.0057(10) 0.0025(10) 0.0112(11)
C30 0.0495(15) 0.0450(15) 0.0211(11) 0.0013(10) 0.0099(10) 0.0134(12)
C31 0.0274(11) 0.0345(12) 0.0212(10) 0.0028(9) 0.0053(8) 0.0177(9)
C32 0.0261(11) 0.0487(15) 0.0347(12) 0.0096(11) 0.0080(10) 0.0169(11)
C33 0.0325(12) 0.0555(16) 0.0247(11) 0.0057(11) 0.0057(9) 0.0258(12)
C34 0.0365(13) 0.0402(14) 0.0353(13) 0.0008(11) 0.0021(10) 0.0231(11)
C35 0.0147(9) 0.0243(10) 0.0181(9) 0.0001(8) 0.0053(7) 0.0061(8)
C36 0.0208(10) 0.0266(11) 0.0207(10) 0.0026(8) 0.0081(8) 0.0059(8)
C37 0.0222(10) 0.0392(13) 0.0239(10) 0.0059(9) 0.0116(8) 0.0046(9)
C38 0.0204(10) 0.0415(14) 0.0221(10) -0.0059(9) 0.0070(8) 0.0010(9)
C39 0.0197(10) 0.0286(12) 0.0286(11) -0.0065(9) 0.0063(8) 0.0019(9)
C40 0.0159(9) 0.0229(10) 0.0232(10) 0.0003(8) 0.0049(8) 0.0042(8)
C41 0.0399(13) 0.0287(12) 0.0294(11) 0.0070(9) 0.0174(10) 0.0039(10)
C42 0.0399(14) 0.0614(18) 0.0279(13) -0.0151(12) 0.0173(11) -0.0082(13)
C43 0.0276(11) 0.0230(11) 0.0286(11) 0.0028(9) 0.0082(9) 0.0022(9)
C44 0.0171(9) 0.0196(10) 0.0164(9) -0.0011(7) 0.0061(7) 0.0048(7)
C45 0.0194(9) 0.0181(10) 0.0193(9) -0.0008(7) 0.0071(7) 0.0034(8)
C46 0.0230(10) 0.0205(10) 0.0234(10) 0.0046(8) 0.0061(8) 0.0096(8)
C47 0.0193(10) 0.0244(11) 0.0271(10) 0.0007(8) 0.0081(8) 0.0070(8)
C48 0.0200(10) 0.0239(11) 0.0268(10) 0.0023(8) 0.0115(8) 0.0039(8)
C49 0.0206(10) 0.0202(10) 0.0175(9) 0.0003(8) 0.0070(7) 0.0047(8)
C50 0.0240(10) 0.0218(11) 0.0291(11) 0.0057(8) 0.0093(9) 0.0045(8)
C51 0.0221(11) 0.0375(13) 0.0461(14) 0.0115(11) 0.0087(10) 0.0090(10)
C52 0.0250(10) 0.0261(11) 0.0268(10) 0.0078(9) 0.0125(8) 0.0066(9)
N5 0.0242(8) 0.0201(9) 0.0208(8) 0.0054(7) 0.0093(7) 0.0084(7)
N6 0.0279(9) 0.0218(9) 0.0230(8) 0.0046(7) 0.0091(7) 0.0099(7)
N7 0.0228(8) 0.0202(9) 0.0198(8) 0.0030(7) 0.0084(7) 0.0072(7)
N8 0.0189(8) 0.0200(9) 0.0203(8) 0.0039(7) 0.0062(6) 0.0051(7)
C53 0.0222(10) 0.0220(10) 0.0213(10) 0.0051(8) 0.0075(8) 0.0047(8)
C54 0.0286(11) 0.0255(11) 0.0241(10) 0.0061(8) 0.0098(9) 0.0102(9)
C55 0.0338(12) 0.0292(12) 0.0271(11) 0.0118(9) 0.0125(9) 0.0136(9)
C56 0.0306(11) 0.0302(12) 0.0265(11) 0.0093(9) 0.0123(9) 0.0097(9)
C57 0.0275(11) 0.0278(11) 0.0268(10) 0.0050(9) 0.0135(9) 0.0102(9)
C58 0.0206(10) 0.0214(10) 0.0243(10) 0.0049(8) 0.0082(8) 0.0055(8)
C59 0.0198(9) 0.0201(10) 0.0221(10) 0.0046(8) 0.0064(8) 0.0026(8)
C60 0.0239(10) 0.0244(11) 0.0236(10) 0.0045(8) 0.0121(8) 0.0074(8)
C61 0.0224(10) 0.0199(10) 0.0273(10) 0.0042(8) 0.0101(8) 0.0057(8)
C62 0.0219(10) 0.0199(10) 0.0237(10) 0.0071(8) 0.0094(8) 0.0047(8)
C63 0.0179(9) 0.0171(10) 0.0222(10) 0.0030(8) 0.0048(8) 0.0021(8)
C64 0.0169(9) 0.0194(10) 0.0225(9) 0.0035(8) 0.0061(8) 0.0037(8)
C65 0.0183(9) 0.0172(10) 0.0222(10) 0.0034(8) 0.0059(8) 0.0037(8)
C66 0.0237(10) 0.0186(10) 0.0246(10) 0.0054(8) 0.0092(8) 0.0060(8)
C67 0.0226(10) 0.0232(10) 0.0237(10) 0.0078(8) 0.0093(8) 0.0051(8)
C68 0.0195(9) 0.0202(10) 0.0210(9) 0.0042(8) 0.0067(8) 0.0048(8)
C69 0.0191(9) 0.0198(10) 0.0220(10) 0.0049(8) 0.0066(8) 0.0027(8)
C70 0.0184(9) 0.0204(10) 0.0214(9) 0.0023(8) 0.0062(8) 0.0031(8)
C71 0.0215(10) 0.0232(10) 0.0206(9) 0.0036(8) 0.0080(8) 0.0045(8)
C72 0.0212(10) 0.0187(10) 0.0247(10) 0.0020(8) 0.0072(8) 0.0055(8)
C73 0.0174(9) 0.0173(10) 0.0238(10) 0.0008(8) 0.0055(8) 0.0035(8)
C74 0.0201(10) 0.0193(10) 0.0244(10) 0.0033(8) 0.0058(8) 0.0040(8)
C75 0.0288(11) 0.0220(11) 0.0261(10) 0.0071(8) 0.0078(9) 0.0117(9)
C76 0.0498(14) 0.0325(13) 0.0289(11) 0.0127(10) 0.0156(10) 0.0248(11)
C77 0.0549(15) 0.0384(14) 0.0286(11) 0.0148(10) 0.0196(11) 0.0262(12)
C78 0.0336(11) 0.0258(11) 0.0243(10) 0.0077(9) 0.0102(9) 0.0127(9)
C79 0.0443(14) 0.0439(15) 0.0311(12) 0.0185(11) 0.0206(11) 0.0219(12)
C80 0.0478(15) 0.0536(17) 0.0371(13) 0.0246(12) 0.0246(12) 0.0243(13)
C81 0.0527(17) 0.0630(19) 0.0549(17) 0.0374(15) 0.0350(14) 0.0310(15)
C82 0.074(2) 0.0527(17) 0.0264(12) 0.0103(12) 0.0192(13) 0.0278(15)
C83 0.0334(12) 0.0256(11) 0.0327(11) 0.0107(9) 0.0194(10) 0.0136(9)
C84 0.0403(13) 0.0368(14) 0.0513(15) 0.0213(11) 0.0287(12) 0.0244(11)
C85 0.0480(15) 0.0252(12) 0.0429(14) 0.0047(10) 0.0194(12) 0.0141(11)
C86 0.0480(14) 0.0333(13) 0.0415(13) 0.0171(11) 0.0244(12) 0.0247(11)
C87 0.0276(10) 0.0188(10) 0.0248(10) 0.0072(8) 0.0139(8) 0.0115(8)
C88 0.0305(11) 0.0229(11) 0.0269(10) 0.0073(8) 0.0141(9) 0.0131(9)
C89 0.0368(12) 0.0343(12) 0.0236(10) 0.0093(9) 0.0131(9) 0.0177(10)
C90 0.0454(14) 0.0388(13) 0.0366(13) 0.0204(11) 0.0277(11) 0.0263(11)
C91 0.0362(12) 0.0285(12) 0.0443(13) 0.0158(10) 0.0270(11) 0.0150(10)
C92 0.0273(11) 0.0217(11) 0.0357(12) 0.0072(9) 0.0178(9) 0.0110(9)
C93 0.0281(11) 0.0294(12) 0.0234(10) 0.0067(9) 0.0068(9) 0.0080(9)
C94 0.0640(19) 0.066(2) 0.0434(15) 0.0286(14) 0.0357(14) 0.0274(16)
C95 0.0278(11) 0.0266(12) 0.0404(13) 0.0068(10) 0.0163(10) 0.0066(9)
C96 0.0251(10) 0.0212(10) 0.0206(9) 0.0053(8) 0.0067(8) 0.0076(8)
C97 0.0297(11) 0.0239(11) 0.0208(10) 0.0073(8) 0.0089(8) 0.0081(9)
C98 0.0384(12) 0.0194(11) 0.0292(11) 0.0075(9) 0.0121(9) 0.0087(9)
C99 0.0413(13) 0.0305(12) 0.0377(12) 0.0152(10) 0.0196(11) 0.0193(10)
C100 0.0279(11) 0.0355(13) 0.0420(13) 0.0177(11) 0.0157(10) 0.0153(10)
C101 0.0268(11) 0.0274(12) 0.0296(11) 0.0091(9) 0.0082(9) 0.0094(9)
C102 0.0289(11) 0.0250(11) 0.0372(12) 0.0115(9) 0.0089(9) 0.0057(9)
C103 0.0554(17) 0.0372(15) 0.0621(18) 0.0201(13) 0.0306(14) 0.0272(13)
C104 0.0272(12) 0.0325(14) 0.0573(16) 0.0069(12) 0.0087(11) 0.0052(10)
N9 0.079(2) 0.071(2) 0.0576(17) 0.0267(15) 0.0272(15) 0.0225(16)
C112 0.0396(14) 0.0448(16) 0.0448(15) 0.0130(12) 0.0089(12) 0.0130(12)
C113 0.0314(13) 0.0585(18) 0.0517(16) 0.0103(14) 0.0158(12) 0.0090(12)
C110 0.070(2) 0.120(4) 0.106(3) 0.028(3) 0.022(2) -0.021(2)
C109 0.057(2) 0.081(3) 0.128(3) 0.023(3) 0.021(2) -0.0088(19)
C108 0.097(3) 0.143(4) 0.137(4) 0.015(3) 0.030(3) -0.056(3)
C107 0.108(4) 0.147(4) 0.164(5) 0.003(4) 0.028(3) -0.047(3)
C106 0.078(3) 0.114(4) 0.130(4) 0.010(3) 0.008(3) -0.021(3)
C105 0.061(2) 0.128(3) 0.086(3) 0.016(3) 0.015(2) -0.028(2)
C111 0.115(4) 0.134(5) 0.102(4) 0.021(3) 0.008(3) -0.058(4)

loop_
_atom_type_symbol
_atom_type_description
_atom_type_scat_dispersion_real
_atom_type_scat_dispersion_imag
_atom_type_scat_source
C C 0.0181 0.0091 'International Tables Vol C Tables 4.2.6.8 and 6.1.1.4'
H H 0.0000 0.0000 'International Tables Vol C Tables 4.2.6.8 and 6.1.1.4'
N N 0.0311 0.0180 'International Tables Vol C Tables 4.2.6.8 and 6.1.1.4'

loop_
_geom_angle_atom_site_label_1
_geom_angle_atom_site_label_2
_geom_angle_atom_site_label_3
_geom_angle
C1 N1 C12 109.26(16)
C13 N2 C16 105.21(16)
C21 N3 C18 110.05(16)
C26 N4 C23 105.19(16)
N1 C1 C2 129.21(19)
N1 C1 C6 109.06(18)
C2 C1 C6 121.73(18)
C1 C2 C3 115.82(18)
C1 C2 C26 122.73(18)
C3 C2 C26 121.40(18)
C4 C3 C2 123.80(19)
C3 C4 C27 121.72(19)
C5 C4 C3 118.37(19)
C5 C4 C27 119.86(19)
C6 C5 C4 120.5(2)
C1 C6 C7 106.41(18)
C5 C6 C1 119.74(19)
C5 C6 C7 133.8(2)
C8 C7 C6 134.03(19)
C8 C7 C12 119.76(19)
C12 C7 C6 106.21(18)
C7 C8 C9 120.73(19)
C8 C9 C10 117.74(19)
C8 C9 C31 122.18(18)
C10 C9 C31 120.03(18)
C9 C10 C11 124.12(19)
C10 C11 C13 121.57(18)
C12 C11 C10 116.02(18)
C12 C11 C13 122.40(18)
N1 C12 C7 109.05(17)
N1 C12 C11 129.32(18)
C11 C12 C7 121.60(19)
N2 C13 C11 124.03(18)
N2 C13 C14 111.93(17)
C11 C13 C14 124.04(18)
C15 C14 C13 106.45(18)
C14 C15 C16 106.49(17)
N2 C16 C15 109.92(17)
C17 C16 N2 126.19(18)
C17 C16 C15 123.83(18)
C16 C17 C18 126.36(18)
C16 C17 C35 117.30(17)
C18 C17 C35 116.33(17)
N3 C18 C17 125.86(18)
N3 C18 C19 106.88(17)
C19 C18 C17 127.26(18)
C20 C19 C18 108.22(17)
C19 C20 C21 107.77(17)
N3 C21 C20 107.07(16)
N3 C21 C22 126.24(17)
C20 C21 C22 126.65(18)
C21 C22 C44 115.01(16)
C23 C22 C21 126.75(18)
C23 C22 C44 118.23(17)
N4 C23 C24 109.74(16)
C22 C23 N4 126.09(18)
C22 C23 C24 124.13(18)
C25 C24 C23 106.64(18)
C24 C25 C26 106.48(17)
N4 C26 C2 123.59(18)
N4 C26 C25 111.94(17)
C2 C26 C25 124.35(17)
C28 C27 C4 111.92(18)
C28 C27 C29 107.8(2)
C29 C27 C4 109.97(19)
C30 C27 C4 108.49(19)
C30 C27 C28 109.3(2)
C30 C27 C29 109.3(2)
C32 C31 C9 108.80(19)
C33 C31 C9 111.16(18)
C33 C31 C32 108.9(2)
C34 C31 C9 111.14(19)
C34 C31 C32 108.6(2)
C34 C31 C33 108.2(2)
C36 C35 C17 119.02(18)
C40 C35 C17 120.31(18)
C40 C35 C36 120.59(18)
C35 C36 C41 121.45(18)
C37 C36 C35 118.5(2)
C37 C36 C41 120.0(2)
C36 C37 C38 121.9(2)
C37 C38 C42 120.3(2)
C39 C38 C37 118.21(19)
C39 C38 C42 121.5(2)
C38 C39 C40 121.9(2)
C35 C40 C43 120.87(18)
C39 C40 C35 118.9(2)
C39 C40 C43 120.3(2)
C45 C44 C22 120.34(17)
C45 C44 C49 120.25(18)
C49 C44 C22 119.40(18)
C44 C45 C50 121.25(18)
C46 C45 C44 118.90(18)
C46 C45 C50 119.86(19)
C47 C46 C45 121.6(2)
C46 C47 C48 118.25(19)
C46 C47 C51 121.5(2)
C48 C47 C51 120.2(2)
C49 C48 C47 121.96(19)
C44 C49 C52 120.75(18)
C48 C49 C44 118.98(19)
C48 C49 C52 120.26(18)
C64 N5 C53 109.59(17)
C78 N6 C75 105.59(18)
C73 N7 C70 110.16(17)
C65 N8 C68 105.09(17)
N5 C53 C54 129.81(19)
N5 C53 C58 108.82(18)
C54 C53 C58 121.37(19)
C53 C54 C55 116.09(19)
C53 C54 C78 122.41(19)
C55 C54 C78 121.5(2)
C56 C55 C54 123.8(2)
C55 C56 C57 118.2(2)
C55 C56 C79 122.4(2)
C57 C56 C79 119.4(2)
C58 C57 C56 120.5(2)
C53 C58 C59 106.17(18)
C57 C58 C53 120.0(2)
C57 C58 C59 133.8(2)
C60 C59 C58 133.25(19)
C60 C59 C64 120.45(19)
C64 C59 C58 106.30(18)
C59 C60 C61 119.97(19)
C60 C61 C62 118.3(2)
C60 C61 C83 120.58(18)
C62 C61 C83 121.03(19)
C61 C62 C63 123.6(2)
C62 C63 C65 120.98(19)
C64 C63 C62 116.25(18)
C64 C63 C65 122.77(19)
N5 C64 C59 109.11(18)
N5 C64 C63 129.46(19)
C63 C64 C59 121.43(19)
N8 C65 C63 123.78(19)
N8 C65 C66 111.81(18)
C63 C65 C66 124.39(19)
C67 C66 C65 106.46(19)
C66 C67 C68 106.55(18)
N8 C68 C67 110.07(17)
C69 C68 N8 125.75(19)
C69 C68 C67 124.17(19)
C68 C69 C70 126.22(19)
C68 C69 C87 117.88(19)
C70 C69 C87 115.84(18)
N7 C70 C69 126.85(18)
N7 C70 C71 106.78(18)
C71 C70 C69 126.33(19)
C72 C71 C70 108.01(18)
C71 C72 C73 107.82(19)
N7 C73 C72 107.23(18)
N7 C73 C74 126.70(18)
C72 C73 C74 126.07(19)
C73 C74 C96 114.84(18)
C75 C74 C73 126.2(2)
C75 C74 C96 119.01(19)
N6 C75 C76 109.72(19)
C74 C75 N6 125.8(2)
C74 C75 C76 124.4(2)
C77 C76 C75 106.7(2)
C76 C77 C78 106.5(2)
N6 C78 C54 124.3(2)
N6 C78 C77 111.54(19)
C54 C78 C77 124.2(2)
C56 C79 C82 109.2(2)
C80 C79 C56 112.2(2)
C80 C79 C82 108.8(2)
C81 C79 C56 109.6(2)
C81 C79 C80 108.6(2)
C81 C79 C82 108.4(2)
C61 C83 C84 110.89(18)
C61 C83 C85 108.03(19)
C84 C83 C85 108.5(2)
C86 C83 C61 112.52(18)
C86 C83 C84 107.8(2)
C86 C83 C85 109.0(2)
C88 C87 C69 120.36(18)
C88 C87 C92 120.9(2)
C92 C87 C69 118.75(19)
C87 C88 C93 121.19(19)
C89 C88 C87 118.5(2)
C89 C88 C93 120.3(2)
C90 C89 C88 121.5(2)
C89 C90 C94 120.2(2)
C91 C90 C89 118.9(2)
C91 C90 C94 120.9(2)
C90 C91 C92 121.7(2)
C87 C92 C95 120.4(2)
C91 C92 C87 118.5(2)
C91 C92 C95 121.1(2)
C97 C96 C74 119.74(19)
C101 C96 C74 120.10(19)
C101 C96 C97 120.1(2)
C96 C97 C102 121.2(2)
C98 C97 C96 118.8(2)
C98 C97 C102 120.0(2)
C99 C98 C97 122.2(2)
C98 C99 C100 117.8(2)
C98 C99 C103 121.3(2)
C100 C99 C103 120.9(2)
C101 C100 C99 122.2(2)
C96 C101 C104 121.2(2)
C100 C101 C96 118.8(2)
C100 C101 C104 119.9(2)
N9 C112 C113 179.5(4)
C109 C110 C105 120.0
C111 C110 C109 117.7(4)
C111 C110 C105 122.3(4)
C110 C109 C108 120.0
C107 C108 C109 120.0
C108 C107 C106 120.0
C105 C106 C107 120.0
C106 C105 C110 120.0

loop_
_geom_bond_atom_site_label_1
_geom_bond_atom_site_label_2
_geom_bond_distance
N1 C1 1.371(3)
N1 C12 1.374(3)
N2 C13 1.328(3)
N2 C16 1.404(2)
N3 C18 1.373(2)
N3 C21 1.371(3)
N4 C23 1.401(3)
N4 C26 1.335(2)
C1 C2 1.407(3)
C1 C6 1.412(3)
C2 C3 1.408(3)
C2 C26 1.446(3)
C3 C4 1.395(3)
C4 C5 1.394(3)
C4 C27 1.538(3)
C5 C6 1.391(3)
C6 C7 1.446(3)
C7 C8 1.393(3)
C7 C12 1.413(3)
C8 C9 1.394(3)
C9 C10 1.403(3)
C9 C31 1.541(3)
C10 C11 1.403(3)
C11 C12 1.403(3)
C11 C13 1.452(3)
C13 C14 1.457(3)
C14 C15 1.347(3)
C15 C16 1.448(3)
C16 C17 1.371(3)
C17 C18 1.428(3)
C17 C35 1.504(2)
C18 C19 1.404(3)
C19 C20 1.381(3)
C20 C21 1.407(3)
C21 C22 1.431(3)
C22 C23 1.366(3)
C22 C44 1.499(3)
C23 C24 1.455(3)
C24 C25 1.344(3)
C25 C26 1.455(3)
C27 C28 1.530(3)
C27 C29 1.534(3)
C27 C30 1.525(4)
C31 C32 1.532(4)
C31 C33 1.529(3)
C31 C34 1.526(3)
C35 C36 1.411(3)
C35 C40 1.398(3)
C36 C37 1.389(3)
C36 C41 1.503(3)
C37 C38 1.398(3)
C38 C39 1.389(3)
C38 C42 1.510(3)
C39 C40 1.392(3)
C40 C43 1.503(3)
C44 C45 1.399(3)
C44 C49 1.405(3)
C45 C46 1.398(3)
C45 C50 1.511(3)
C46 C47 1.388(3)
C47 C48 1.392(3)
C47 C51 1.510(3)
C48 C49 1.384(3)
C49 C52 1.514(3)
N5 C53 1.372(3)
N5 C64 1.369(3)
N6 C75 1.397(3)
N6 C78 1.333(3)
N7 C70 1.373(3)
N7 C73 1.368(3)
N8 C65 1.332(3)
N8 C68 1.398(3)
C53 C54 1.401(3)
C53 C58 1.412(3)
C54 C55 1.408(3)
C54 C78 1.448(3)
C55 C56 1.393(3)
C56 C57 1.394(3)
C56 C79 1.536(3)
C57 C58 1.387(3)
C58 C59 1.452(3)
C59 C60 1.387(3)
C59 C64 1.406(3)
C60 C61 1.397(3)
C61 C62 1.400(3)
C61 C83 1.532(3)
C62 C63 1.403(3)
C63 C64 1.399(3)
C63 C65 1.448(3)
C65 C66 1.460(3)
C66 C67 1.340(3)
C67 C68 1.452(3)
C68 C69 1.373(3)
C69 C70 1.431(3)
C69 C87 1.496(3)
C70 C71 1.405(3)
C71 C72 1.385(3)
C72 C73 1.401(3)
C73 C74 1.431(3)
C74 C75 1.376(3)
C74 C96 1.501(3)
C75 C76 1.449(3)
C76 C77 1.346(3)
C77 C78 1.456(3)
C79 C80 1.533(4)
C79 C81 1.526(4)
C79 C82 1.539(4)
C83 C84 1.537(3)
C83 C85 1.541(3)
C83 C86 1.526(3)
C87 C88 1.398(3)
C87 C92 1.407(3)
C88 C89 1.395(3)
C88 C93 1.516(3)
C89 C90 1.390(4)
C90 C91 1.382(4)
C90 C94 1.517(3)
C91 C92 1.391(3)
C92 C95 1.507(3)
C96 C97 1.405(3)
C96 C101 1.402(3)
C97 C98 1.389(3)
C97 C102 1.503(3)
C98 C99 1.387(3)
C99 C100 1.391(4)
C99 C103 1.505(3)
C100 C101 1.389(3)
C101 C104 1.511(3)
N9 C112 1.129(4)
C112 C113 1.439(4)
C110 C109 1.3900
C110 C105 1.3900
C110 C111 1.375(7)
C109 C108 1.3900
C108 C107 1.3900
C107 C106 1.3900
C106 C105 1.3900

loop_
_platon_squeeze_void_nr
_platon_squeeze_void_average_x
_platon_squeeze_void_average_y
_platon_squeeze_void_average_z
_platon_squeeze_void_volume
_platon_squeeze_void_count_electrons
_platon_squeeze_void_content
1 0.500 0.500 1.000 550 80 ' '
